data_7026353
loop_
_publ_author_name
'Ji, Changchun'
'Huang, Liangfang'
'Li, Jing'
'Zheng, Hegen'
'Li, Yizhi'
'Guo, Zijian'

_publ_section_title
;
 Solvothermal syntheses, structures, and physical properties of four new
 coordination compounds constructed from a bent dicarboxylate ligand.
;
_journal_issue 35
_journal_name_full 'Dalton transactions (Cambridge, England : 2003)'
_journal_page_first 8240
_journal_page_last 8247
_journal_paper_doi 10.1039/c0dt00352b
_journal_volume 39
_journal_year 2010
_chemical_formula_moiety 'C44 H21 F12 Mn2 N2 O8, 3(H) '
_chemical_formula_sum 'C44 H24 F12 Mn2 N2 O8'
_chemical_formula_weight 1046.53
_chemical_name_systematic
;
?
;
_space_group_IT_number 14
_symmetry_cell_setting monoclinic
_symmetry_space_group_name_Hall '-P 2ybc'
_symmetry_space_group_name_H-M 'P 1 21/c 1'
_atom_sites_solution_hydrogens geom
_atom_sites_solution_primary direct
_atom_sites_solution_secondary difmap
_audit_creation_method SHELXL-97
_cell_angle_alpha 90.00
_cell_angle_beta 110.182(5)
_cell_angle_gamma 90.00
_cell_formula_units_Z 4
_cell_length_a 13.6946(15)
_cell_length_b 13.0148(14)
_cell_length_c 24.899(3)
_cell_measurement_reflns_used 4778
_cell_measurement_temperature 291(2)
_cell_measurement_theta_max 26.18
_cell_measurement_theta_min 2.34
_cell_volume 4165.3(8)
_computing_cell_refinement SMART
_computing_data_collection 'SMART (Bruker, 2000)'
_computing_data_reduction 'SAINT (Bruker, 2000)'
_computing_molecular_graphics SHELXTL
_computing_publication_material SHELXTL
_computing_structure_refinement SHELXTL
_computing_structure_solution 'SHELXTL (Bruker, 2000)'
_diffrn_ambient_temperature 291(2)
_diffrn_measured_fraction_theta_full 0.996
_diffrn_measured_fraction_theta_max 0.996
_diffrn_measurement_device_type 'Bruker Smart Aepex CCD'
_diffrn_measurement_method 'phi and omega scans'
_diffrn_radiation_monochromator graphite
_diffrn_radiation_source 'fine-focus sealed tube'
_diffrn_radiation_type MoK\a
_diffrn_radiation_wavelength 0.71073
_diffrn_reflns_av_R_equivalents 0.0371
_diffrn_reflns_av_sigmaI/netI 0.0662
_diffrn_reflns_limit_h_max 11
_diffrn_reflns_limit_h_min -16
_diffrn_reflns_limit_k_max 16
_diffrn_reflns_limit_k_min -16
_diffrn_reflns_limit_l_max 30
_diffrn_reflns_limit_l_min -29
_diffrn_reflns_number 21956
_diffrn_reflns_theta_full 26.00
_diffrn_reflns_theta_max 26.00
_diffrn_reflns_theta_min 1.58
_exptl_absorpt_coefficient_mu 0.718
_exptl_absorpt_correction_T_max 0.866
_exptl_absorpt_correction_T_min 0.827
_exptl_absorpt_correction_type multi-scan
_exptl_absorpt_process_details 'SADABS; Bruker, 2000'
_exptl_crystal_density_diffrn 1.669
_exptl_crystal_density_method 'not measured'
_exptl_crystal_F_000 2096
_exptl_crystal_size_max 0.28
_exptl_crystal_size_mid 0.22
_exptl_crystal_size_min 0.20
_refine_diff_density_max 0.509
_refine_diff_density_min -0.492
_refine_diff_density_rms 0.061
_refine_ls_extinction_method none
_refine_ls_goodness_of_fit_ref 1.006
_refine_ls_hydrogen_treatment mixed
_refine_ls_matrix_type full
_refine_ls_number_parameters 620
_refine_ls_number_reflns 8145
_refine_ls_number_restraints 0
_refine_ls_restrained_S_all 1.006
_refine_ls_R_factor_all 0.0781
_refine_ls_R_factor_gt 0.0494
_refine_ls_shift/su_max 0.000
_refine_ls_shift/su_mean 0.000
_refine_ls_structure_factor_coef Fsqd
_refine_ls_weighting_details 'calc w=1/[\s^2^(Fo^2^)+(0.0542P)^2^+0.0000P] where P=(Fo^2^+2Fc^2^)/3'
_refine_ls_weighting_scheme calc
_refine_ls_wR_factor_gt 0.1027
_refine_ls_wR_factor_ref 0.1081
_reflns_number_gt 5692
_reflns_number_total 8145
_reflns_threshold_expression >2sigma(I)
_cod_data_source_file c0dt00352b.txt
_cod_data_source_block 81022b
_cod_depositor_comments
;
The following automatic conversions were performed:

'_symmetry_cell_setting' value 'Monoclinic' changed to 'monoclinic'
according to /home/saulius/struct/CIF-dictionaries/cif_core.dic
dictionary named 'cif_core.dic' version 2.4.2 from 2011-04-26.

Automatic conversion script
Id: cif_fix_values 1891 2012-01-12 08:04:46Z andrius 
;
_cod_original_sg_symbol_H-M P2(1)/c
_cod_database_code 7026353

loop_
_symmetry_equiv_pos_as_xyz
'x, y, z'
'-x, y+1/2, -z+1/2'
'-x, -y, -z'
'x, -y-1/2, z-1/2'

loop_
_atom_site_label
_atom_site_type_symbol
_atom_site_fract_x
_atom_site_fract_y
_atom_site_fract_z
_atom_site_U_iso_or_equiv
_atom_site_adp_type
_atom_site_occupancy
_atom_site_symmetry_multiplicity
_atom_site_calc_flag
_atom_site_refinement_flags
_atom_site_disorder_assembly
_atom_site_disorder_group
C1 C 0.3449(2) 0.0020(2) 0.87522(14) 0.0371(7) Uani 1 1 d . . .
C2 C 0.3022(2) -0.0432(2) 0.81584(12) 0.0334(7) Uani 1 1 d . . .
C3 C 0.3302(3) -0.1391(3) 0.80278(14) 0.0477(9) Uani 1 1 d . . .
H3 H 0.3777 -0.1780 0.8313 0.057 Uiso 1 1 calc R . .
C4 C 0.2886(3) -0.1784(3) 0.74783(14) 0.0452(9) Uani 1 1 d . . .
H4 H 0.3093 -0.2430 0.7398 0.054 Uiso 1 1 calc R . .
C5 C 0.2168(2) -0.1228(2) 0.70483(14) 0.0383(7) Uani 1 1 d . . .
C6 C 0.1913(2) -0.0268(2) 0.71868(13) 0.0403(8) Uani 1 1 d . . .
H6 H 0.1439 0.0127 0.6905 0.048 Uiso 1 1 calc R . .
C7 C 0.2336(2) 0.0122(2) 0.77266(13) 0.0381(7) Uani 1 1 d . . .
H7 H 0.2152 0.0780 0.7802 0.046 Uiso 1 1 calc R . .
C8 C 0.1626(3) -0.1593(2) 0.64250(15) 0.0413(8) Uani 1 1 d . . .
C9 C 0.1689(3) -0.2763(3) 0.63566(15) 0.0435(8) Uani 1 1 d . . .
C10 C 0.2198(3) -0.1078(3) 0.60564(14) 0.0400(7) Uani 1 1 d . . .
C11 C 0.0465(2) -0.1311(2) 0.62274(14) 0.0355(7) Uani 1 1 d . . .
C12 C -0.0076(2) -0.1623(2) 0.65765(14) 0.0363(7) Uani 1 1 d . . .
H12 H 0.0282 -0.1951 0.6920 0.044 Uiso 1 1 calc R . .
C13 C -0.1122(2) -0.1463(2) 0.64314(14) 0.0356(7) Uani 1 1 d . . .
H13 H -0.1466 -0.1701 0.6670 0.043 Uiso 1 1 calc R . .
C14 C -0.1676(2) -0.0946(2) 0.59296(13) 0.0333(7) Uani 1 1 d . . .
C15 C -0.2828(2) -0.0849(2) 0.57713(13) 0.0301(6) Uani 1 1 d . . .
C16 C -0.1136(2) -0.0595(2) 0.55925(14) 0.0384(7) Uani 1 1 d . . .
H16 H -0.1483 -0.0220 0.5264 0.046 Uiso 1 1 calc R . .
C17 C -0.0080(2) -0.0792(2) 0.57356(15) 0.0394(7) Uani 1 1 d . . .
H17 H 0.0263 -0.0567 0.5494 0.047 Uiso 1 1 calc R . .
C18 C 0.5846(2) 0.2396(2) 0.99508(13) 0.0321(7) Uani 1 1 d . . .
C19 C 0.6966(2) 0.2265(2) 1.03020(14) 0.0332(7) Uani 1 1 d . . .
C20 C 0.7531(2) 0.1473(2) 1.01845(14) 0.0351(7) Uani 1 1 d . . .
H20 H 0.7209 0.1032 0.9881 0.042 Uiso 1 1 calc R . .
C21 C 0.8558(2) 0.1323(2) 1.05062(14) 0.0348(7) Uani 1 1 d . . .
H21 H 0.8927 0.0794 1.0412 0.042 Uiso 1 1 calc R . .
C22 C 0.9050(2) 0.1949(2) 1.09690(12) 0.0261(6) Uani 1 1 d . . .
C23 C 0.8486(2) 0.2748(2) 1.10825(14) 0.0380(7) Uani 1 1 d . . .
H23 H 0.8802 0.3183 1.1390 0.046 Uiso 1 1 calc R . .
C24 C 0.7461(2) 0.2912(2) 1.07465(14) 0.0362(7) Uani 1 1 d . . .
H24 H 0.7102 0.3468 1.0823 0.043 Uiso 1 1 calc R . .
C25 C 1.0177(2) 0.1687(2) 1.13529(13) 0.0317(6) Uani 1 1 d . . .
C26 C 1.0689(3) 0.2573(2) 1.17571(16) 0.0453(8) Uani 1 1 d . . .
C27 C 1.0103(3) 0.0748(2) 1.17082(15) 0.0423(8) Uani 1 1 d . . .
C28 C 1.0896(2) 0.1489(2) 1.09976(13) 0.0317(6) Uani 1 1 d . . .
C29 C 1.0792(3) 0.2106(3) 1.05267(15) 0.0425(8) Uani 1 1 d . . .
H29 H 1.0243 0.2569 1.0401 0.051 Uiso 1 1 calc R . .
C30 C 1.1487(3) 0.2038(2) 1.02448(15) 0.0417(8) Uani 1 1 d . . .
H30 H 1.1398 0.2458 0.9929 0.050 Uiso 1 1 calc R . .
C31 C 1.2313(2) 0.1369(2) 1.04142(13) 0.0318(6) Uani 1 1 d . . .
C32 C 1.2399(2) 0.0726(2) 1.08720(13) 0.0332(7) Uani 1 1 d . . .
H32 H 1.2931 0.0242 1.0985 0.040 Uiso 1 1 calc R . .
C33 C 1.1707(2) 0.0795(2) 1.11626(13) 0.0344(7) Uani 1 1 d . . .
H33 H 1.1788 0.0367 1.1474 0.041 Uiso 1 1 calc R . .
C34 C 1.3113(2) 0.1356(2) 1.01229(14) 0.0368(7) Uani 1 1 d . . .
C35 C 0.3979(3) 0.2721(3) 0.79707(14) 0.0450(8) Uani 1 1 d . . .
H35 H 0.3564 0.3277 0.7988 0.054 Uiso 1 1 calc R . .
C36 C 0.4050(3) 0.2474(3) 0.74453(16) 0.0495(9) Uani 1 1 d . A .
H36 H 0.3703 0.2866 0.7123 0.059 Uiso 1 1 calc R . .
C37 C 0.4646(3) 0.1635(2) 0.74047(15) 0.0398(7) Uani 1 1 d . . .
C38 C 0.5158(3) 0.1117(2) 0.79079(15) 0.0426(8) Uani 1 1 d . A .
H38 H 0.5573 0.0553 0.7905 0.051 Uiso 1 1 calc R . .
C39 C 0.5057(3) 0.1432(3) 0.84122(15) 0.0433(8) Uani 1 1 d . . .
H39 H 0.5423 0.1077 0.8745 0.052 Uiso 1 1 calc R A .
C40 C 0.469(4) 0.128(5) 0.685(2) 0.038 Uani 0.45 1 d P A 1
C41 C 0.4468(7) 0.1874(7) 0.6372(4) 0.053 Uani 0.45 1 d P A 1
H41A H 0.4264 0.2552 0.6386 0.063 Uiso 0.446(11) 1 calc PR A 1
C42 C 0.4533(6) 0.1502(6) 0.5877(3) 0.045 Uani 0.45 1 d P A 1
H42A H 0.4370 0.1949 0.5567 0.055 Uiso 0.446(11) 1 calc PR A 1
C43 C 0.5014(7) -0.0049(7) 0.6257(3) 0.039(2) Uani 0.446(11) 1 d P A 1
C44 C 0.4939(7) 0.0241(6) 0.6775(4) 0.052 Uani 0.45 1 d P A 1
H44A H 0.5047 -0.0232 0.7070 0.062 Uiso 0.446(11) 1 calc PR A 1
C40' C 0.472(3) 0.129(4) 0.6861(18) 0.042 Uani 0.55 1 d P A 2
C41' C 0.3988(6) 0.1538(5) 0.6347(3) 0.053 Uani 0.55 1 d P A 2
H41B H 0.3432 0.1960 0.6333 0.063 Uiso 0.554(11) 1 calc PR A 2
C42' C 0.4072(4) 0.1162(4) 0.58442(18) 0.045 Uani 0.55 1 d P A 2
H42B H 0.3551 0.1313 0.5498 0.055 Uiso 0.554(11) 1 calc PR A 2
N2' N 0.4900(4) 0.0573(4) 0.58426(18) 0.047(5) Uani 0.554(11) 1 d PR . 2
C43' C 0.5634(4) 0.0433(4) 0.63326(18) 0.040(2) Uani 0.554(11) 1 d PR A 2
H43B H 0.6229 0.0086 0.6336 0.048 Uiso 0.554(11) 1 d PR A 2
C44' C 0.5574(5) 0.0763(5) 0.6846(3) 0.049 Uani 0.55 1 d P A 2
H44B H 0.6118 0.0626 0.7184 0.059 Uiso 0.554(11) 1 calc PR A 2
F1 F 0.26437(14) -0.30915(14) 0.64052(8) 0.0472(5) Uani 1 1 d . . .
F2 F 0.10498(15) -0.30785(14) 0.58512(9) 0.0530(5) Uani 1 1 d . . .
F3 F 0.14288(14) -0.32684(13) 0.67489(8) 0.0434(4) Uani 1 1 d . . .
F4 F 0.32189(13) -0.12467(14) 0.62703(8) 0.0411(4) Uani 1 1 d . . .
F5 F 0.20571(15) -0.00731(14) 0.60253(9) 0.0495(5) Uani 1 1 d . . .
F6 F 0.18679(15) -0.14347(13) 0.55199(8) 0.0430(4) Uani 1 1 d . . .
F7 F 1.06053(16) 0.34411(14) 1.14635(8) 0.0502(5) Uani 1 1 d . . .
F8 F 1.16910(15) 0.24208(14) 1.20307(9) 0.0540(6) Uani 1 1 d . . .
F9 F 1.02768(15) 0.27475(14) 1.21616(8) 0.0476(5) Uani 1 1 d . . .
F10 F 0.98692(15) -0.00936(13) 1.14013(8) 0.0436(4) Uani 1 1 d . . .
F11 F 0.93735(14) 0.08968(13) 1.19453(8) 0.0424(4) Uani 1 1 d . . .
F12 F 1.09903(14) 0.05722(14) 1.21489(9) 0.0464(5) Uani 1 1 d . . .
H43A H 0.518(7) -0.052(7) 0.619(4) 0.056 Uiso 0.446(11) 1 d P A 1
Mn1 Mn 0.5000 0.0000 1.0000 0.03267(15) Uani 1 2 d S . .
Mn2 Mn 0.5000 0.5000 1.0000 0.03683(17) Uani 1 2 d S . .
Mn3 Mn 0.38675(4) 0.22001(3) 0.920979(19) 0.03124(12) Uani 1 1 d . . .
N1 N 0.4468(2) 0.22141(19) 0.84523(11) 0.0368(6) Uani 1 1 d . A .
N2 N 0.4808(8) 0.0561(6) 0.5800(4) 0.030(5) Uani 0.446(11) 1 d P . 1
O1 O 0.41366(17) -0.04545(17) 0.91310(9) 0.0427(5) Uani 1 1 d . . .
O2 O 0.31025(18) 0.08915(16) 0.88114(9) 0.0423(5) Uani 1 1 d . A .
O3 O -0.32393(15) -0.13743(14) 0.60648(8) 0.0308(4) Uani 1 1 d . . .
O4 O -0.33232(16) -0.02733(15) 0.53698(9) 0.0329(4) Uani 1 1 d . . .
O5 O 0.53482(16) 0.15883(15) 0.97199(9) 0.0360(5) Uani 1 1 d . A .
O6 O 0.54112(16) 0.32483(15) 0.98870(9) 0.0350(5) Uani 1 1 d . . .
O7 O 1.31137(17) 0.21193(15) 0.98128(9) 0.0372(5) Uani 1 1 d . . .
O8 O 1.37122(16) 0.06016(15) 1.02130(9) 0.0357(5) Uani 1 1 d . . .

loop_
_atom_site_aniso_label
_atom_site_aniso_U_11
_atom_site_aniso_U_22
_atom_site_aniso_U_33
_atom_site_aniso_U_23
_atom_site_aniso_U_13
_atom_site_aniso_U_12
C1 0.0256(15) 0.0423(18) 0.0408(18) -0.0074(14) 0.0080(14) 0.0125(13)
C2 0.0354(17) 0.0331(15) 0.0266(16) -0.0007(12) 0.0043(13) -0.0058(12)
C3 0.045(2) 0.0487(19) 0.0339(19) -0.0036(15) -0.0057(15) 0.0152(16)
C4 0.0394(19) 0.0429(18) 0.0389(19) -0.0154(15) -0.0051(15) 0.0166(15)
C5 0.0315(17) 0.0342(16) 0.0418(19) -0.0003(13) 0.0033(14) 0.0006(13)
C6 0.0369(17) 0.0365(16) 0.0309(17) 0.0008(13) -0.0095(14) 0.0125(13)
C7 0.0398(17) 0.0308(15) 0.0341(18) -0.0060(12) 0.0004(14) 0.0100(13)
C8 0.0335(18) 0.0418(18) 0.043(2) -0.0010(14) 0.0067(15) 0.0040(14)
C9 0.0436(19) 0.0421(18) 0.0366(19) -0.0059(15) 0.0032(15) 0.0066(15)
C10 0.0313(17) 0.0488(19) 0.0388(18) -0.0041(15) 0.0108(14) 0.0021(14)
C11 0.0257(16) 0.0336(15) 0.0432(19) -0.0025(13) 0.0064(14) -0.0033(13)
C12 0.0322(16) 0.0413(17) 0.0308(17) 0.0114(13) 0.0050(13) 0.0060(13)
C13 0.0314(16) 0.0385(16) 0.0393(18) 0.0126(14) 0.0151(14) 0.0027(13)
C14 0.0258(16) 0.0314(15) 0.0386(18) -0.0030(13) 0.0057(13) -0.0003(12)
C15 0.0278(15) 0.0225(14) 0.0370(17) -0.0037(12) 0.0074(13) -0.0026(11)
C16 0.0306(16) 0.0343(16) 0.0440(19) 0.0104(14) 0.0048(14) -0.0017(13)
C17 0.0238(15) 0.0446(18) 0.0449(19) 0.0022(14) 0.0056(14) -0.0045(13)
C18 0.0222(14) 0.0376(17) 0.0362(17) -0.0009(13) 0.0099(13) 0.0000(13)
C19 0.0237(15) 0.0262(14) 0.0487(19) -0.0015(13) 0.0110(14) -0.0045(11)
C20 0.0220(15) 0.0376(16) 0.0451(19) -0.0161(14) 0.0109(14) -0.0041(12)
C21 0.0274(15) 0.0330(15) 0.0458(19) -0.0089(13) 0.0148(14) 0.0035(13)
C22 0.0207(14) 0.0331(15) 0.0276(15) 0.0005(11) 0.0122(12) -0.0007(11)
C23 0.0269(16) 0.0401(16) 0.0380(18) -0.0143(14) -0.0003(13) 0.0030(13)
C24 0.0317(16) 0.0319(15) 0.0408(18) -0.0089(13) 0.0071(14) 0.0091(13)
C25 0.0323(16) 0.0333(15) 0.0286(16) -0.0009(12) 0.0096(13) 0.0023(12)
C26 0.0361(18) 0.0395(18) 0.051(2) -0.0130(15) 0.0028(16) 0.0029(14)
C27 0.046(2) 0.0356(17) 0.045(2) 0.0156(14) 0.0152(16) 0.0124(15)
C28 0.0330(16) 0.0325(15) 0.0312(16) 0.0000(12) 0.0132(13) -0.0021(12)
C29 0.0344(17) 0.0497(19) 0.046(2) 0.0190(15) 0.0169(15) 0.0133(15)
C30 0.0364(18) 0.0434(17) 0.0430(19) 0.0129(14) 0.0108(15) 0.0077(14)
C31 0.0360(17) 0.0283(14) 0.0306(16) 0.0028(12) 0.0110(13) -0.0005(12)
C32 0.0275(15) 0.0357(15) 0.0387(17) 0.0063(12) 0.0143(13) 0.0100(12)
C33 0.0358(17) 0.0402(16) 0.0319(17) 0.0149(13) 0.0174(14) 0.0040(13)
C34 0.0348(17) 0.0311(16) 0.0423(19) -0.0055(13) 0.0104(15) -0.0037(13)
C35 0.050(2) 0.0445(18) 0.0364(19) 0.0004(14) 0.0101(16) 0.0149(16)
C36 0.053(2) 0.0496(19) 0.043(2) 0.0030(16) 0.0130(17) 0.0157(17)
C37 0.0358(17) 0.0406(17) 0.0423(19) -0.0001(14) 0.0128(15) -0.0008(14)
C38 0.0371(18) 0.0416(17) 0.048(2) -0.0064(15) 0.0136(15) 0.0098(14)
C39 0.0349(18) 0.0492(19) 0.0422(19) 0.0014(15) 0.0088(15) 0.0106(15)
C40 0.037 0.041 0.035 -0.004 0.012 -0.002
C41 0.053 0.053 0.049 0.006 0.012 0.016
C42 0.053 0.045 0.035 0.001 0.012 0.015
C43 0.051(6) 0.040(5) 0.027(4) 0.001(3) 0.014(4) 0.011(4)
C44 0.048 0.048 0.055 0.015 0.012 0.014
C40' 0.037 0.041 0.045 -0.004 0.012 -0.002
C41' 0.053 0.053 0.049 0.006 0.012 0.016
C42' 0.053 0.045 0.035 0.001 0.012 0.015
N2' 0.033(6) 0.048(9) 0.048(9) -0.003(6) -0.004(5) -0.009(5)
C43' 0.048(4) 0.045(4) 0.031(3) -0.003(3) 0.018(3) 0.014(3)
C44' 0.050 0.042 0.049 0.012 0.009 0.014
F1 0.0405(11) 0.0411(10) 0.0495(12) -0.0139(9) 0.0022(9) 0.0120(8)
F2 0.0451(12) 0.0438(11) 0.0509(12) -0.0138(9) -0.0081(9) 0.0048(9)
F3 0.0410(11) 0.0395(9) 0.0438(11) -0.0065(8) 0.0072(9) -0.0025(8)
F4 0.0279(9) 0.0501(10) 0.0446(11) 0.0162(8) 0.0118(8) 0.0123(8)
F5 0.0496(12) 0.0407(10) 0.0583(13) 0.0115(9) 0.0187(10) -0.0162(9)
F6 0.0464(11) 0.0445(10) 0.0357(11) -0.0044(8) 0.0114(9) 0.0105(8)
F7 0.0586(13) 0.0435(11) 0.0453(12) -0.0144(9) 0.0137(10) -0.0136(9)
F8 0.0452(12) 0.0508(11) 0.0466(12) -0.0191(9) -0.0089(9) 0.0147(9)
F9 0.0462(11) 0.0452(11) 0.0439(11) -0.0157(9) 0.0062(9) 0.0130(9)
F10 0.0465(11) 0.0398(10) 0.0449(11) 0.0159(8) 0.0162(9) 0.0083(8)
F11 0.0425(11) 0.0447(10) 0.0423(11) 0.0170(8) 0.0174(9) 0.0152(8)
F12 0.0391(11) 0.0431(10) 0.0558(12) 0.0175(9) 0.0148(9) 0.0167(8)
Mn1 0.0297(3) 0.0357(3) 0.0291(3) -0.0002(3) 0.0057(3) 0.0029(3)
Mn2 0.0319(4) 0.0395(4) 0.0350(4) 0.0033(3) 0.0062(3) -0.0056(3)
Mn3 0.0345(3) 0.0278(2) 0.0302(2) -0.00081(18) 0.0095(2) 0.00279(19)
N1 0.0328(14) 0.0425(14) 0.0366(15) -0.0031(12) 0.0139(12) 0.0042(11)
N2 0.023(6) 0.033(9) 0.035(8) 0.000(6) 0.012(5) 0.016(5)
O1 0.0387(13) 0.0500(13) 0.0307(12) 0.0062(10) 0.0009(10) 0.0025(10)
O2 0.0478(13) 0.0385(12) 0.0355(13) -0.0116(10) 0.0077(10) 0.0070(10)
O3 0.0317(11) 0.0329(10) 0.0292(11) -0.0053(8) 0.0125(9) -0.0051(9)
O4 0.0323(11) 0.0328(10) 0.0301(11) 0.0016(9) 0.0063(9) 0.0003(9)
O5 0.0351(12) 0.0345(11) 0.0334(12) -0.0016(9) 0.0055(9) -0.0052(9)
O6 0.0277(11) 0.0412(12) 0.0346(12) 0.0011(9) 0.0090(9) -0.0041(9)
O7 0.0402(13) 0.0347(11) 0.0370(12) 0.0044(9) 0.0136(10) 0.0020(9)
O8 0.0310(11) 0.0390(11) 0.0369(13) 0.0022(9) 0.0113(9) 0.0057(9)

loop_
_atom_type_symbol
_atom_type_description
_atom_type_scat_dispersion_real
_atom_type_scat_dispersion_imag
_atom_type_scat_source
C C 0.0033 0.0016 'International Tables Vol C Tables 4.2.6.8 and 6.1.1.4'
F F 0.0171 0.0103 'International Tables Vol C Tables 4.2.6.8 and 6.1.1.4'
Mn Mn 0.3368 0.7283 'International Tables Vol C Tables 4.2.6.8 and 6.1.1.4'
N N 0.0061 0.0033 'International Tables Vol C Tables 4.2.6.8 and 6.1.1.4'
O O 0.0106 0.0060 'International Tables Vol C Tables 4.2.6.8 and 6.1.1.4'
H H 0.0000 0.0000 'International Tables Vol C Tables 4.2.6.8 and 6.1.1.4'

loop_
_geom_angle_atom_site_label_1
_geom_angle_atom_site_label_2
_geom_angle_atom_site_label_3
_geom_angle
_geom_angle_site_symmetry_1
_geom_angle_site_symmetry_3
O1 C1 O2 125.2(3) . .
O1 C1 C2 119.1(3) . .
O2 C1 C2 115.6(3) . .
C7 C2 C3 117.7(3) . .
C7 C2 C1 119.7(3) . .
C3 C2 C1 122.6(3) . .
C2 C3 C4 121.0(3) . .
C2 C3 H3 119.5 . .
C4 C3 H3 119.5 . .
C5 C4 C3 120.7(3) . .
C5 C4 H4 119.6 . .
C3 C4 H4 119.6 . .
C6 C5 C4 117.2(3) . .
C6 C5 C8 117.2(3) . .
C4 C5 C8 125.7(3) . .
C7 C6 C5 121.8(3) . .
C7 C6 H6 119.1 . .
C5 C6 H6 119.1 . .
C2 C7 C6 121.5(3) . .
C2 C7 H7 119.3 . .
C6 C7 H7 119.3 . .
C11 C8 C9 106.9(3) . .
C11 C8 C5 109.5(3) . .
C9 C8 C5 112.9(3) . .
C11 C8 C10 112.7(3) . .
C9 C8 C10 107.7(3) . .
C5 C8 C10 107.2(3) . .
F3 C9 F2 106.8(3) . .
F3 C9 F1 106.1(3) . .
F2 C9 F1 106.9(3) . .
F3 C9 C8 111.8(3) . .
F2 C9 C8 111.6(3) . .
F1 C9 C8 113.3(3) . .
F5 C10 F4 107.4(3) . .
F5 C10 F6 107.1(3) . .
F4 C10 F6 106.8(2) . .
F5 C10 C8 111.7(3) . .
F4 C10 C8 111.5(3) . .
F6 C10 C8 112.1(3) . .
C17 C11 C12 117.4(3) . .
C17 C11 C8 126.0(3) . .
C12 C11 C8 116.6(3) . .
C13 C12 C11 121.9(3) . .
C13 C12 H12 119.0 . .
C11 C12 H12 119.0 . .
C12 C13 C14 120.5(3) . .
C12 C13 H13 119.7 . .
C14 C13 H13 119.7 . .
C16 C14 C13 117.9(3) . .
C16 C14 C15 123.5(3) . .
C13 C14 C15 118.5(3) . .
O4 C15 O3 124.1(3) . .
O4 C15 C14 119.7(3) . .
O3 C15 C14 116.2(3) . .
C14 C16 C17 120.9(3) . .
C14 C16 H16 119.5 . .
C17 C16 H16 119.5 . .
C11 C17 C16 121.2(3) . .
C11 C17 H17 119.4 . .
C16 C17 H17 119.4 . .
O6 C18 O5 121.3(3) . .
O6 C18 C19 121.8(3) . .
O5 C18 C19 116.8(3) . .
C24 C19 C20 118.3(3) . .
C24 C19 C18 121.7(3) . .
C20 C19 C18 120.0(3) . .
C21 C20 C19 121.3(3) . .
C21 C20 H20 119.3 . .
C19 C20 H20 119.3 . .
C20 C21 C22 120.6(3) . .
C20 C21 H21 119.7 . .
C22 C21 H21 119.7 . .
C23 C22 C21 117.9(3) . .
C23 C22 C25 123.3(3) . .
C21 C22 C25 118.7(2) . .
C24 C23 C22 121.0(3) . .
C24 C23 H23 119.5 . .
C22 C23 H23 119.5 . .
C19 C24 C23 120.7(3) . .
C19 C24 H24 119.6 . .
C23 C24 H24 119.6 . .
C27 C25 C26 109.1(3) . .
C27 C25 C22 106.4(2) . .
C26 C25 C22 111.8(2) . .
C27 C25 C28 112.2(2) . .
C26 C25 C28 105.2(2) . .
C22 C25 C28 112.2(2) . .
F8 C26 F7 106.8(3) . .
F8 C26 F9 105.8(3) . .
F7 C26 F9 107.0(2) . .
F8 C26 C25 112.6(3) . .
F7 C26 C25 110.2(3) . .
F9 C26 C25 114.0(3) . .
F10 C27 F11 108.0(3) . .
F10 C27 F12 107.6(2) . .
F11 C27 F12 105.4(3) . .
F10 C27 C25 112.4(3) . .
F11 C27 C25 110.4(2) . .
F12 C27 C25 112.6(3) . .
C33 C28 C29 117.9(3) . .
C33 C28 C25 122.8(3) . .
C29 C28 C25 119.0(3) . .
C30 C29 C28 120.7(3) . .
C30 C29 H29 119.7 . .
C28 C29 H29 119.7 . .
C29 C30 C31 121.9(3) . .
C29 C30 H30 119.0 . .
C31 C30 H30 119.0 . .
C30 C31 C32 117.6(3) . .
C30 C31 C34 121.1(3) . .
C32 C31 C34 121.3(3) . .
C33 C32 C31 120.9(3) . .
C33 C32 H32 119.6 . .
C31 C32 H32 119.6 . .
C28 C33 C32 120.9(3) . .
C28 C33 H33 119.5 . .
C32 C33 H33 119.5 . .
O8 C34 O7 126.2(3) . .
O8 C34 C31 117.6(3) . .
O7 C34 C31 116.2(3) . .
N1 C35 C36 124.1(3) . .
N1 C35 H35 118.0 . .
C36 C35 H35 118.0 . .
C35 C36 C37 119.1(3) . .
C35 C36 H36 120.4 . .
C37 C36 H36 120.4 . .
C38 C37 C36 116.4(3) . .
C38 C37 C40' 121(2) . .
C36 C37 C40' 123(2) . .
C38 C37 C40 122(3) . .
C36 C37 C40 122(2) . .
C40' C37 C40 1(4) . .
C39 C38 C37 120.2(3) . .
C39 C38 H38 119.9 . .
C37 C38 H38 119.9 . .
N1 C39 C38 123.7(3) . .
N1 C39 H39 118.1 . .
C38 C39 H39 118.1 . .
C41 C40 C44 116(4) . .
C41 C40 C37 125(5) . .
C44 C40 C37 120(4) . .
C40 C41 C42 121(3) . .
C40 C41 H41A 119.3 . .
C42 C41 H41A 119.3 . .
N2 C42 C41 125.3(8) . .
N2 C42 H42A 117.4 . .
C41 C42 H42A 117.4 . .
N2 C43 C44 124.9(7) . .
N2 C43 H43A 107(8) . .
C44 C43 H43A 128(8) . .
C43 C44 C40 118(2) . .
C43 C44 H44A 120.9 . .
C40 C44 H44A 120.9 . .
C41' C40' C44' 117(3) . .
C41' C40' C37 122(4) . .
C44' C40' C37 121(3) . .
C40' C41' C42' 120(2) . .
C40' C41' H41B 119.9 . .
C42' C41' H41B 119.9 . .
N2' C42' C41' 121.8(4) . .
N2' C42' H42B 119.1 . .
C41' C42' H42B 119.1 . .
C43' N2' C42' 116.7 . .
C43' N2' Mn2 123.19(12) . 2_646
C42' N2' Mn2 119.96(12) . 2_646
N2' C43' C44' 123.6(3) . .
N2' C43' H43B 117.9 . .
C44' C43' H43B 118.5 . .
N2' C43' H43A 75(4) . .
C44' C43' H43A 111(4) . .
H43B C43' H43A 83.0 . .
C40' C44' C43' 120.5(17) . .
C40' C44' H44B 119.8 . .
C43' C44' H44B 119.8 . .
O8 Mn1 O8 180.00(10) 1_455 3_757
O8 Mn1 O1 97.72(8) 1_455 .
O8 Mn1 O1 82.28(8) 3_757 .
O8 Mn1 O1 82.28(8) 1_455 3_657
O8 Mn1 O1 97.72(8) 3_757 3_657
O1 Mn1 O1 180.000(1) . 3_657
O8 Mn1 O5 88.79(8) 1_455 3_657
O8 Mn1 O5 91.21(8) 3_757 3_657
O1 Mn1 O5 87.60(8) . 3_657
O1 Mn1 O5 92.40(8) 3_657 3_657
O8 Mn1 O5 91.21(8) 1_455 .
O8 Mn1 O5 88.79(8) 3_757 .
O1 Mn1 O5 92.40(8) . .
O1 Mn1 O5 87.60(8) 3_657 .
O5 Mn1 O5 180.0 3_657 .
O4 Mn2 O4 180.0 2_556 4_666
O4 Mn2 N2 83.8(3) 2_556 4_566
O4 Mn2 N2 96.2(3) 4_666 4_566
O4 Mn2 N2 96.2(3) 2_556 2_656
O4 Mn2 N2 83.8(3) 4_666 2_656
N2 Mn2 N2 180.000(3) 4_566 2_656
O4 Mn2 N2' 86.92(15) 2_556 4_566
O4 Mn2 N2' 93.08(14) 4_666 4_566
N2 Mn2 N2' 3.1(4) 4_566 4_566
N2 Mn2 N2' 176.9(4) 2_656 4_566
O4 Mn2 N2' 93.08(14) 2_556 2_656
O4 Mn2 N2' 86.92(14) 4_666 2_656
N2 Mn2 N2' 176.9(4) 4_566 2_656
N2 Mn2 N2' 3.1(4) 2_656 2_656
N2' Mn2 N2' 180.0 4_566 2_656
O4 Mn2 O6 92.93(7) 2_556 .
O4 Mn2 O6 87.07(7) 4_666 .
N2 Mn2 O6 84.1(2) 4_566 .
N2 Mn2 O6 95.9(2) 2_656 .
N2' Mn2 O6 83.54(14) 4_566 .
N2' Mn2 O6 96.46(14) 2_656 .
O4 Mn2 O6 87.07(7) 2_556 3_667
O4 Mn2 O6 92.93(7) 4_666 3_667
N2 Mn2 O6 95.9(2) 4_566 3_667
N2 Mn2 O6 84.1(2) 2_656 3_667
N2' Mn2 O6 96.46(14) 4_566 3_667
N2' Mn2 O6 83.54(14) 2_656 3_667
O6 Mn2 O6 180.00(10) . 3_667
O3 Mn3 O2 119.92(9) 2_556 .
O3 Mn3 O7 91.74(8) 2_556 1_455
O2 Mn3 O7 90.52(9) . 1_455
O3 Mn3 O5 137.19(8) 2_556 .
O2 Mn3 O5 101.42(8) . .
O7 Mn3 O5 98.98(8) 1_455 .
O3 Mn3 N1 86.98(8) 2_556 .
O2 Mn3 N1 83.02(9) . .
O7 Mn3 N1 171.68(9) 1_455 .
O5 Mn3 N1 87.49(9) . .
C39 N1 C35 116.3(3) . .
C39 N1 Mn3 117.1(2) . .
C35 N1 Mn3 122.1(2) . .
C42 N2 C43 114.7(7) . .
C42 N2 Mn2 124.4(6) . 2_646
C43 N2 Mn2 120.9(5) . 2_646
C1 O1 Mn1 129.3(2) . .
C1 O2 Mn3 130.6(2) . .
C15 O3 Mn3 120.85(17) . 2_546
C15 O4 Mn2 129.57(19) . 2_546
C18 O5 Mn3 102.13(18) . .
C18 O5 Mn1 138.0(2) . .
Mn3 O5 Mn1 105.25(8) . .
C18 O6 Mn2 163.5(2) . .
C34 O7 Mn3 125.7(2) . 1_655
C34 O8 Mn1 141.6(2) . 1_655

loop_
_geom_bond_atom_site_label_1
_geom_bond_atom_site_label_2
_geom_bond_distance
_geom_bond_site_symmetry_2
C1 O1 1.243(4) .
C1 O2 1.258(3) .
C1 C2 1.509(4) .
C2 C7 1.364(4) .
C2 C3 1.377(4) .
C3 C4 1.386(4) .
C3 H3 0.9300 .
C4 C5 1.383(4) .
C4 H4 0.9300 .
C5 C6 1.372(4) .
C5 C8 1.546(5) .
C6 C7 1.365(4) .
C6 H6 0.9300 .
C7 H7 0.9300 .
C8 C11 1.537(4) .
C8 C9 1.538(4) .
C8 C10 1.550(5) .
C9 F3 1.324(4) .
C9 F2 1.326(4) .
C9 F1 1.341(4) .
C10 F5 1.320(4) .
C10 F4 1.331(4) .
C10 F6 1.337(4) .
C11 C17 1.373(4) .
C11 C12 1.383(4) .
C12 C13 1.367(4) .
C12 H12 0.9300 .
C13 C14 1.391(4) .
C13 H13 0.9300 .
C14 C16 1.375(4) .
C14 C15 1.493(4) .
C15 O4 1.246(3) .
C15 O3 1.266(3) .
C16 C17 1.388(4) .
C16 H16 0.9300 .
C17 H17 0.9300 .
C18 O6 1.243(3) .
C18 O5 1.276(3) .
C18 C19 1.491(4) .
C19 C24 1.370(4) .
C19 C20 1.379(4) .
C20 C21 1.371(4) .
C20 H20 0.9300 .
C21 C22 1.382(4) .
C21 H21 0.9300 .
C22 C23 1.382(4) .
C22 C25 1.548(4) .
C23 C24 1.380(4) .
C23 H23 0.9300 .
C24 H24 0.9300 .
C25 C27 1.532(4) .
C25 C26 1.533(4) .
C25 C28 1.555(4) .
C26 F8 1.319(4) .
C26 F7 1.329(4) .
C26 F9 1.333(4) .
C27 F10 1.311(4) .
C27 F11 1.338(4) .
C27 F12 1.347(4) .
C28 C33 1.380(4) .
C28 C29 1.387(4) .
C29 C30 1.366(4) .
C29 H29 0.9300 .
C30 C31 1.374(4) .
C30 H30 0.9300 .
C31 C32 1.386(4) .
C31 C34 1.508(4) .
C32 C33 1.380(4) .
C32 H32 0.9300 .
C33 H33 0.9300 .
C34 O8 1.250(4) .
C34 O7 1.258(4) .
C35 N1 1.330(4) .
C35 C36 1.383(5) .
C35 H35 0.9300 .
C36 C37 1.388(5) .
C36 H36 0.9300 .
C37 C38 1.382(5) .
C37 C40' 1.46(5) .
C37 C40 1.49(5) .
C38 C39 1.373(5) .
C38 H38 0.9300 .
C39 N1 1.324(4) .
C39 H39 0.9300 .
C40 C41 1.35(6) .
C40 C44 1.42(6) .
C41 C42 1.355(11) .
C41 H41A 0.9300 .
C42 N2 1.315(10) .
C42 H42A 0.9300 .
C43 N2 1.334(11) .
C43 C44 1.382(11) .
C43 H43A 0.70(9) .
C44 H44A 0.9300 .
C40' C41' 1.36(4) .
C40' C44' 1.37(5) .
C41' C42' 1.384(8) .
C41' H41B 0.9300 .
C42' N2' 1.3701 .
C42' H42B 0.9300 .
N2' C43' 1.2984 .
N2' Mn2 2.275(4) 2_646
C43' C44' 1.376(8) .
C43' H43B 0.9300 .
C44' H44B 0.9300 .
Mn1 O8 2.156(2) 1_455
Mn1 O8 2.156(2) 3_757
Mn1 O1 2.160(2) .
Mn1 O1 2.160(2) 3_657
Mn1 O5 2.284(2) 3_657
Mn1 O5 2.284(2) .
Mn2 O4 2.188(2) 2_556
Mn2 O4 2.188(2) 4_666
Mn2 N2 2.222(8) 4_566
Mn2 N2 2.222(8) 2_656
Mn2 N2' 2.275(4) 4_566
Mn2 N2' 2.275(4) 2_656
Mn2 O6 2.388(2) .
Mn2 O6 2.388(2) 3_667
Mn3 O3 2.0602(19) 2_556
Mn3 O2 2.065(2) .
Mn3 O7 2.098(2) 1_455
Mn3 O5 2.141(2) .
Mn3 N1 2.303(3) .
N2 Mn2 2.222(8) 2_646
O3 Mn3 2.0602(19) 2_546
O4 Mn2 2.188(2) 2_546
O7 Mn3 2.098(2) 1_655
O8 Mn1 2.156(2) 1_655
